data_7221230
loop_
_publ_author_name
'Mueller, W.'
'Stoehr, J.'

_publ_section_title
;
 Die Kristallstruktur von Li2 Ga und Li3 Ga2
;
_journal_name_full
;
Zeitschrift fuer Naturforschung, Teil B. Anorganische Chemie, Organische 
Chemie (2,1947-32,1977)
;
_journal_page_first 631
_journal_page_last 636
_journal_volume 32
_journal_year 1977
_chemical_formula_sum 'Ga Li2'
_chemical_name_systematic 'Li2 Ga'
_space_group_IT_number 63
_symmetry_space_group_name_Hall '-C 2c 2'
_symmetry_space_group_name_H-M 'C m c m'
_cell_angle_alpha 90
_cell_angle_beta 90
_cell_angle_gamma 90
_cell_formula_units_Z 4
_cell_length_a 4.562
_cell_length_b 9.542
_cell_length_c 4.364
_cell_volume 189.968
_citation_journal_id_ASTM ZENBAX
_cod_data_source_file Mueller_ZENBAX_1977_149.cif
_cod_data_source_block Ga1Li2
_cod_original_cell_volume 189.9675
_cod_original_formula_sum 'Ga1 Li2'
_cod_database_code 7221230

loop_
_symmetry_equiv_pos_as_xyz
x,y,z
-x,-y,z+1/2
x,-y,-z
-x,y,-z+1/2
-x,-y,-z
x,y,-z-1/2
-x,y,z
x,-y,z-1/2
x+1/2,y+1/2,z
-x+1/2,-y+1/2,z+1/2
x+1/2,-y+1/2,-z
-x+1/2,y+1/2,-z+1/2
-x+1/2,-y+1/2,-z
x+1/2,y+1/2,-z-1/2
-x+1/2,y+1/2,z
x+1/2,-y+1/2,z-1/2

loop_
_atom_site_label
_atom_site_type_symbol
_atom_site_fract_x
_atom_site_fract_y
_atom_site_fract_z
_atom_site_occupancy
_atom_site_U_iso_or_equiv
Li2 Li 0 0.412 0.25 1 0.0
Ga1 Ga 0 0.0763 0.25 1 0.0
Li1 Li 0 0.757 0.25 1 0.0
